data_4115532
loop_
_publ_author_name
'Ram Thaimattam'
'Feng Xue'
'Jagarlapudi A. R. P. Sarma'
'Thomas C. W. Mak'
'Gautam R. Desiraju'

_publ_section_title
;
 Inclusion Compounds of Tetrakis(4-nitrophenyl)methane: C-H...O Networks,
 Pseudopolymorphism, and Structural Transformations
;
_journal_name_full 'Journal of the American Chemical Society'
_journal_page_first 4432
_journal_page_last 4445
_journal_paper_doi 10.1021/ja0031826
_journal_volume 123
_journal_year 2001
_chemical_formula_sum 'C26 H18.33 N4.33 O8.33'
_chemical_formula_weight 524.78
_chemical_name_systematic
; 
 ? 
;
_space_group_IT_number 148
_symmetry_cell_setting trigonal
_symmetry_space_group_name_Hall '-P 3*'
_symmetry_space_group_name_H-M 'R -3 :R'
_atom_sites_solution_hydrogens geom
_atom_sites_solution_primary direct
_atom_sites_solution_secondary difmap
_audit_creation_method SHELXL-97
_cell_angle_alpha 91.73(1)
_cell_angle_beta 91.73(1)
_cell_angle_gamma 91.73(1)
_cell_formula_units_Z 6
_cell_length_a 15.427(2)
_cell_length_b 15.427(2)
_cell_length_c 15.427(2)
_cell_measurement_reflns_used 'Take 4 still photos'
_cell_measurement_temperature 293(2)
_cell_measurement_theta_max 26
_cell_measurement_theta_min 2
_cell_volume 3666.4(8)
_computing_cell_refinement 'BioteX ver. 1.0 (MSC, 1995)'
_computing_data_collection 'BioteX ver. 1.0 (MSC, 1995)'
_computing_data_reduction 'BioteX ver. 1.0 (MSC, 1995)'
_computing_molecular_graphics 'SHELXTL-PC (Siemens, 1992)'
_computing_structure_refinement 'SHELXL-97 (Sheldrick, 1997)'
_computing_structure_solution 'SHELXS-97 (Sheldrick, 1990)'
_diffrn_ambient_temperature 293(2)
_diffrn_measured_fraction_theta_full 0.904
_diffrn_measured_fraction_theta_max 0.904
_diffrn_measurement_device_type 'Rigaku RAXIS IIc'
_diffrn_measurement_method
;
The data was collected to 0.82\%A and is 86% complete, by taking 28 
oscillation photos in the range of 0 - 168\%, \D\f = 6\%, 8 min. per 
frame.  Crystal to detector distance 78.064mm, background level -60.   
;
_diffrn_radiation_monochromator graphite
_diffrn_radiation_source
;
Rigaku RU-200 rotating-anode generator powered at 50kV and 90mA
;
_diffrn_radiation_type MoK\a
_diffrn_radiation_wavelength 0.71073
_diffrn_reflns_av_R_equivalents 0.0533
_diffrn_reflns_av_sigmaI/netI 0.0522
_diffrn_reflns_limit_h_max 17
_diffrn_reflns_limit_h_min 0
_diffrn_reflns_limit_k_max 17
_diffrn_reflns_limit_k_min -17
_diffrn_reflns_limit_l_max 17
_diffrn_reflns_limit_l_min -17
_diffrn_reflns_number 8632
_diffrn_reflns_theta_full 24.00
_diffrn_reflns_theta_max 24.00
_diffrn_reflns_theta_min 1.32
_exptl_absorpt_coefficient_mu 0.109
_exptl_absorpt_correction_T_max 1.105
_exptl_absorpt_correction_T_min 0.861
_exptl_absorpt_correction_type ABSCOR
_exptl_absorpt_process_details
;
"ABSCOR: An empirical Absorption Correction Based on Fourier Coefficient 
Fitting", T. Higashi, Rigaku Corp., Tokyo, (c) 1995.
;
_exptl_crystal_colour Colorless
_exptl_crystal_density_diffrn 1.426
_exptl_crystal_description prism
_exptl_crystal_F_000 1628
_exptl_crystal_size_max 0.40
_exptl_crystal_size_mid 0.32
_exptl_crystal_size_min 0.30
_refine_diff_density_max 0.265
_refine_diff_density_min -0.411
_refine_diff_density_rms 0.049
_refine_ls_extinction_coef 0.0125(16)
_refine_ls_extinction_expression Fc^*^=kFc[1+0.001xFc^2^\l^3^/sin(2\q)]^-1/4^
_refine_ls_extinction_method SHELXL
_refine_ls_goodness_of_fit_ref 1.173
_refine_ls_hydrogen_treatment mixed
_refine_ls_matrix_type full
_refine_ls_number_parameters 359
_refine_ls_number_reflns 3474
_refine_ls_number_restraints 196
_refine_ls_restrained_S_all 1.148
_refine_ls_R_factor_all 0.0886
_refine_ls_R_factor_gt 0.0696
_refine_ls_shift/su_max 0.000
_refine_ls_shift/su_mean 0.000
_refine_ls_structure_factor_coef Fsqd
_refine_ls_weighting_details 'calc w=1/[\s^2^(Fo^2^)+(0.0898P)^2^+0.5334P] where P=(Fo^2^+2Fc^2^)/3'
_refine_ls_weighting_scheme calc
_refine_ls_wR_factor_gt 0.1707
_refine_ls_wR_factor_ref 0.1835
_reflns_number_gt 2980
_reflns_number_total 3474
_reflns_threshold_expression >2sigma(I)
_cod_data_source_file ja0031826_11.cif
_cod_data_source_block 11
_cod_original_cell_volume 3666.4(4)
_cod_original_sg_symbol_H-M 'R -3'
_cod_database_code 4115532

loop_
_symmetry_equiv_pos_as_xyz
'x, y, z'
'z, x, y'
'y, z, x'
'-x, -y, -z'
'-z, -x, -y'
'-y, -z, -x'

loop_
_atom_site_label
_atom_site_type_symbol
_atom_site_fract_x
_atom_site_fract_y
_atom_site_fract_z
_atom_site_U_iso_or_equiv
_atom_site_adp_type
_atom_site_occupancy
_atom_site_symmetry_multiplicity
_atom_site_calc_flag
_atom_site_refinement_flags
C1 C 0.24792(17) 0.66767(17) 0.16397(17) 0.0583(7) Uani 1 1 d .
C2 C 0.23410(17) 0.76358(17) 0.14332(16) 0.0581(7) Uani 1 1 d D
C3 C 0.18439(17) 0.78608(18) 0.07088(18) 0.0640(7) Uani 1 1 d D
H3 H 0.1557 0.7428 0.0369 0.077 Uiso 1 1 calc R
C4 C 0.17726(17) 0.87191(18) 0.04898(18) 0.0623(7) Uani 1 1 d D
H4 H 0.1438 0.8863 0.0007 0.075 Uiso 1 1 calc R
C5 C 0.21976(17) 0.93554(17) 0.09888(18) 0.0621(7) Uani 1 1 d D
C6 C 0.27029(19) 0.91612(18) 0.17087(19) 0.0676(7) Uani 1 1 d D
H6 H 0.2987 0.9601 0.2043 0.081 Uiso 1 1 calc R
C7 C 0.27778(18) 0.83082(17) 0.19206(18) 0.0641(7) Uani 1 1 d D
H7 H 0.3125 0.8172 0.2397 0.077 Uiso 1 1 calc R
C8 C 0.33112(17) 0.64722(17) 0.11421(17) 0.0599(7) Uani 1 1 d D
C9 C 0.41245(18) 0.66677(19) 0.15258(19) 0.0668(7) Uani 1 1 d D
H9 H 0.4160 0.6871 0.2100 0.080 Uiso 1 1 calc R
C10 C 0.48769(19) 0.6570(2) 0.1084(2) 0.0733(8) Uani 1 1 d D
H10 H 0.5415 0.6709 0.1349 0.088 Uiso 1 1 calc R
C11 C 0.48122(19) 0.6261(2) 0.02411(19) 0.0740(8) Uani 1 1 d D
C12 C 0.4025(2) 0.6075(2) -0.0176(2) 0.0829(9) Uani 1 1 d D
H12 H 0.3998 0.5875 -0.0751 0.099 Uiso 1 1 calc R
C13 C 0.3271(2) 0.6189(2) 0.02752(18) 0.0744(8) Uani 1 1 d D
H13 H 0.2735 0.6075 -0.0003 0.089 Uiso 1 1 calc R
C14 C 0.25934(17) 0.65194(17) 0.26196(17) 0.0597(7) Uani 1 1 d D
C15 C 0.21897(17) 0.70205(18) 0.32430(18) 0.0630(7) Uani 1 1 d D
H15 H 0.1881 0.7498 0.3072 0.076 Uiso 1 1 calc R
C16 C 0.22359(17) 0.68269(18) 0.41102(18) 0.0632(7) Uani 1 1 d D
H16 H 0.1979 0.7177 0.4525 0.076 Uiso 1 1 calc R
C17 C 0.26729(18) 0.61013(19) 0.43448(17) 0.0651(7) Uani 1 1 d D
C18 C 0.3072(2) 0.55862(19) 0.37547(19) 0.0723(8) Uani 1 1 d D
H18 H 0.3366 0.5101 0.3931 0.087 Uiso 1 1 calc R
C19 C 0.30322(19) 0.57942(18) 0.28940(18) 0.0683(8) Uani 1 1 d D
H19 H 0.3303 0.5446 0.2488 0.082 Uiso 1 1 calc R
C20 C 0.16749(17) 0.60806(17) 0.13915(17) 0.0588(7) Uani 1 1 d D
C21 C 0.08506(17) 0.63739(19) 0.15673(18) 0.0649(7) Uani 1 1 d D
H21 H 0.0790 0.6944 0.1764 0.078 Uiso 1 1 calc R
C22 C 0.01215(19) 0.5836(2) 0.14550(19) 0.0714(8) Uani 1 1 d D
H22 H -0.0424 0.6042 0.1574 0.086 Uiso 1 1 calc R
C23 C 0.0209(2) 0.4998(2) 0.11666(19) 0.0699(8) Uani 1 1 d D
C24 C 0.1011(2) 0.4679(2) 0.0998(2) 0.0842(10) Uani 1 1 d D
H24 H 0.1063 0.4107 0.0805 0.101 Uiso 1 1 calc R
C25 C 0.1740(2) 0.52215(19) 0.1118(2) 0.0757(9) Uani 1 1 d D
H25 H 0.2284 0.5004 0.1014 0.091 Uiso 1 1 calc R
N1 N 0.21268(17) 1.02687(17) 0.07564(18) 0.0741(7) Uani 1 1 d D
O1 O 0.25066(17) 1.08220(15) 0.12144(19) 0.0968(8) Uani 1 1 d D
O2 O 0.16851(18) 1.04193(15) 0.01147(17) 0.0975(8) Uani 1 1 d D
N2 N 0.5607(2) 0.6106(3) -0.0242(2) 0.1031(10) Uani 1 1 d D
O3 O 0.5536(2) 0.5761(3) -0.0960(2) 0.1310(11) Uani 1 1 d D
O4 O 0.6299(2) 0.6315(3) 0.0112(2) 0.1519(14) Uani 1 1 d D
N3 N 0.26971(19) 0.58740(19) 0.52634(17) 0.0788(7) Uani 1 1 d D
O5 O 0.23656(19) 0.63549(17) 0.57853(15) 0.0993(8) Uani 1 1 d D
O6 O 0.30410(19) 0.52049(18) 0.54619(16) 0.1062(9) Uani 1 1 d D
N4 N -0.0563(2) 0.4428(2) 0.1036(2) 0.0903(8) Uani 1 1 d D
O7 O -0.1266(2) 0.4715(2) 0.1213(2) 0.1202(10) Uani 1 1 d D
O8 O -0.04856(19) 0.3702(2) 0.0713(2) 0.1275(11) Uani 1 1 d D
N5 N 0.2811(3) 1.2811(3) 0.2811(3) 0.142(2) Uani 1 3 d SDU
C26 C 0.1967(7) 1.3135(8) 0.2963(8) 0.209(5) Uani 0.67 1 d PDU
H26A H 0.1598 1.3020 0.2458 0.313 Uiso 0.67 1 calc PR
H26B H 0.2013 1.3749 0.3083 0.313 Uiso 0.67 1 calc PR
H26C H 0.1724 1.2852 0.3450 0.313 Uiso 0.67 1 calc PR
C27 C 0.3434(19) 1.346(2) 0.2916(11) 0.219(9) Uani 0.33 1 d PDU
H27 H 0.3671 1.3728 0.2443 0.263 Uiso 0.33 1 calc PR
O9 O 0.3668(3) 1.3668(3) 0.3668(3) 0.210(4) Uani 1 3 d SDU

loop_
_atom_site_aniso_label
_atom_site_aniso_U_11
_atom_site_aniso_U_22
_atom_site_aniso_U_33
_atom_site_aniso_U_23
_atom_site_aniso_U_13
_atom_site_aniso_U_12
C1 0.0605(15) 0.0594(15) 0.0551(15) 0.0057(12) -0.0031(12) 0.0048(12)
C2 0.0558(15) 0.0607(16) 0.0586(15) 0.0088(12) 0.0043(12) 0.0033(12)
C3 0.0597(16) 0.0690(17) 0.0638(17) 0.0086(14) -0.0005(13) 0.0042(13)
C4 0.0570(15) 0.0695(17) 0.0618(16) 0.0168(14) 0.0035(13) 0.0087(13)
C5 0.0601(16) 0.0601(16) 0.0682(17) 0.0153(13) 0.0134(13) 0.0118(13)
C6 0.0740(18) 0.0609(17) 0.0677(18) 0.0026(13) 0.0010(14) -0.0013(14)
C7 0.0678(17) 0.0617(17) 0.0630(16) 0.0096(13) -0.0039(13) 0.0041(13)
C8 0.0616(16) 0.0590(15) 0.0599(16) 0.0092(12) 0.0019(13) 0.0086(12)
C9 0.0646(18) 0.0746(18) 0.0614(16) 0.0047(14) -0.0029(13) 0.0069(14)
C10 0.0612(17) 0.081(2) 0.078(2) 0.0101(16) -0.0012(15) 0.0047(14)
C11 0.0626(18) 0.093(2) 0.0678(19) 0.0153(16) 0.0072(14) 0.0122(15)
C12 0.077(2) 0.115(3) 0.0580(18) 0.0038(17) 0.0050(15) 0.0182(18)
C13 0.0675(18) 0.093(2) 0.0622(18) -0.0001(16) -0.0080(14) 0.0159(16)
C14 0.0617(15) 0.0603(16) 0.0574(15) 0.0079(12) 0.0001(12) 0.0009(13)
C15 0.0604(16) 0.0646(17) 0.0647(17) 0.0095(13) 0.0024(13) 0.0051(13)
C16 0.0618(16) 0.0675(17) 0.0602(17) 0.0026(13) 0.0045(13) -0.0054(13)
C17 0.0653(17) 0.0733(18) 0.0562(16) 0.0114(14) -0.0018(13) -0.0116(14)
C18 0.081(2) 0.0666(18) 0.0705(19) 0.0190(15) -0.0035(15) 0.0073(15)
C19 0.0806(19) 0.0652(17) 0.0603(17) 0.0094(14) 0.0034(14) 0.0125(14)
C20 0.0602(16) 0.0581(16) 0.0584(15) 0.0082(12) -0.0009(12) 0.0043(12)
C21 0.0628(17) 0.0618(16) 0.0706(17) 0.0042(13) 0.0023(13) 0.0055(13)
C22 0.0619(17) 0.079(2) 0.0732(19) 0.0092(15) 0.0009(14) 0.0033(15)
C23 0.0697(19) 0.0691(18) 0.0699(18) 0.0068(14) -0.0041(14) -0.0087(15)
C24 0.087(2) 0.0632(18) 0.101(2) -0.0068(17) -0.0057(19) -0.0023(17)
C25 0.0688(18) 0.0649(18) 0.093(2) -0.0014(16) -0.0037(16) 0.0086(15)
N1 0.0757(16) 0.0689(16) 0.0798(17) 0.0155(14) 0.0162(14) 0.0122(13)
O1 0.0983(17) 0.0646(13) 0.128(2) 0.0091(14) -0.0003(15) -0.0016(12)
O2 0.127(2) 0.0800(15) 0.0877(16) 0.0218(12) -0.0030(15) 0.0240(14)
N2 0.082(2) 0.146(3) 0.085(2) 0.016(2) 0.0196(17) 0.0217(19)
O3 0.115(2) 0.187(3) 0.093(2) -0.005(2) 0.0331(16) 0.031(2)
O4 0.0718(18) 0.260(4) 0.123(2) -0.013(3) 0.0163(17) 0.002(2)
N3 0.0959(19) 0.0758(17) 0.0636(16) 0.0125(14) -0.0055(14) -0.0187(15)
O5 0.139(2) 0.0974(17) 0.0610(13) 0.0046(12) 0.0114(14) -0.0127(16)
O6 0.149(2) 0.0969(18) 0.0737(15) 0.0309(13) -0.0099(14) 0.0010(16)
N4 0.085(2) 0.088(2) 0.096(2) 0.0080(16) -0.0028(16) -0.0176(17)
O7 0.0854(18) 0.142(2) 0.130(2) -0.0173(18) 0.0198(16) -0.0317(18)
O8 0.110(2) 0.0879(19) 0.180(3) -0.0090(19) -0.020(2) -0.0220(16)
N5 0.141(2) 0.141(2) 0.141(2) -0.016(2) -0.016(2) -0.016(2)
C26 0.206(8) 0.228(12) 0.193(10) -0.043(9) 0.047(8) 0.035(8)
C27 0.225(13) 0.216(19) 0.204(13) -0.032(18) -0.076(17) -0.076(11)
O9 0.208(3) 0.208(3) 0.208(3) -0.032(3) -0.032(3) -0.032(3)

loop_
_atom_type_symbol
_atom_type_description
_atom_type_scat_dispersion_real
_atom_type_scat_dispersion_imag
_atom_type_scat_source
C C 0.0033 0.0016 'International Tables Vol C Tables 4.2.6.8 and 6.1.1.4'
H H 0.0000 0.0000 'International Tables Vol C Tables 4.2.6.8 and 6.1.1.4'
N N 0.0061 0.0033 'International Tables Vol C Tables 4.2.6.8 and 6.1.1.4'
O O 0.0106 0.0060 'International Tables Vol C Tables 4.2.6.8 and 6.1.1.4'

loop_
_geom_angle_atom_site_label_1
_geom_angle_atom_site_label_2
_geom_angle_atom_site_label_3
_geom_angle
_geom_angle_site_symmetry_1
_geom_angle_site_symmetry_3
C2 C1 C14 113.4(2) . .
C2 C1 C8 102.5(2) . .
C14 C1 C8 111.9(2) . .
C2 C1 C20 112.9(2) . .
C14 C1 C20 101.6(2) . .
C8 C1 C20 115.1(2) . .
C3 C2 C7 117.8(2) . .
C3 C2 C1 121.0(2) . .
C7 C2 C1 121.0(2) . .
C4 C3 C2 120.9(3) . .
C5 C4 C3 119.5(3) . .
C4 C5 C6 121.5(3) . .
C4 C5 N1 119.8(3) . .
C6 C5 N1 118.7(3) . .
C7 C6 C5 118.8(3) . .
C6 C7 C2 121.5(3) . .
C9 C8 C13 118.1(3) . .
C9 C8 C1 120.0(2) . .
C13 C8 C1 121.5(2) . .
C10 C9 C8 122.1(3) . .
C11 C10 C9 118.1(3) . .
C10 C11 C12 122.2(3) . .
C10 C11 N2 119.7(3) . .
C12 C11 N2 118.0(3) . .
C11 C12 C13 118.9(3) . .
C12 C13 C8 120.5(3) . .
C15 C14 C19 117.8(2) . .
C15 C14 C1 122.2(2) . .
C19 C14 C1 119.6(2) . .
C16 C15 C14 121.6(3) . .
C17 C16 C15 118.1(3) . .
C18 C17 C16 122.3(3) . .
C18 C17 N3 119.4(3) . .
C16 C17 N3 118.4(3) . .
C17 C18 C19 119.0(3) . .
C18 C19 C14 121.1(3) . .
C25 C20 C21 117.5(3) . .
C25 C20 C1 122.8(2) . .
C21 C20 C1 118.9(2) . .
C22 C21 C20 121.4(3) . .
C23 C22 C21 119.3(3) . .
C22 C23 C24 121.1(3) . .
C22 C23 N4 119.6(3) . .
C24 C23 N4 119.3(3) . .
C23 C24 C25 119.2(3) . .
C24 C25 C20 121.4(3) . .
O1 N1 O2 124.3(3) . .
O1 N1 C5 118.4(3) . .
O2 N1 C5 117.3(3) . .
O3 N2 O4 123.6(3) . .
O3 N2 C11 118.5(3) . .
O4 N2 C11 117.8(3) . .
O5 N3 O6 123.2(3) . .
O5 N3 C17 118.6(3) . .
O6 N3 C17 118.2(3) . .
O7 N4 O8 122.4(3) . .
O7 N4 C23 118.4(3) . .
O8 N4 C23 119.0(3) . .
C27 N5 C26 120.3(17) . 2_564
C27 N5 C26 111.0(18) . .
C26 N5 C26 115.2(4) 2_564 .
O9 C27 N5 117.0(15) . .

loop_
_geom_bond_atom_site_label_1
_geom_bond_atom_site_label_2
_geom_bond_distance
C1 C2 1.543(4)
C1 C14 1.544(4)
C1 C8 1.551(4)
C1 C20 1.553(4)
C2 C3 1.395(4)
C2 C7 1.406(4)
C3 C4 1.383(4)
C4 C5 1.368(4)
C5 C6 1.383(4)
C5 N1 1.471(4)
C6 C7 1.373(4)
C8 C9 1.392(4)
C8 C13 1.393(4)
C9 C10 1.374(4)
C10 C11 1.371(4)
C11 C12 1.376(4)
C11 N2 1.475(4)
C12 C13 1.386(4)
C14 C15 1.389(4)
C14 C19 1.395(4)
C15 C16 1.380(4)
C16 C17 1.376(4)
C17 C18 1.363(4)
C17 N3 1.470(4)
C18 C19 1.375(4)
C20 C25 1.386(4)
C20 C21 1.394(4)
C21 C22 1.381(4)
C22 C23 1.366(4)
C23 C24 1.373(4)
C23 N4 1.464(4)
C24 C25 1.386(4)
N1 O1 1.216(3)
N1 O2 1.217(3)
N2 O3 1.215(4)
N2 O4 1.215(4)
N3 O5 1.213(4)
N3 O6 1.218(4)
N4 O7 1.219(4)
N4 O8 1.222(4)
N5 C27 1.367(13)
N5 C26 1.432(10)
C27 O9 1.236(13)
